data_4075396
loop_
_publ_author_name
'Tsurugi, Hayato'
'Ohno, Takashi'
'Yamagata, Tsuneaki'
'Mashima, Kazushi'

_publ_section_title
;
 Synthesis, Structure, and Reactivity of Tantalum and Tungsten Homoenolate
 Complexes
;
_journal_issue 13
_journal_name_full Organometallics
_journal_page_first 3179
_journal_paper_doi 10.1021/om060264f
_journal_volume 25
_journal_year 2006
_chemical_formula_moiety 'C31 H36 Cl3 N3 O2 W, C7 H8'
_chemical_formula_sum 'C38 H44 Cl3 N3 O2 W'
_chemical_formula_weight 864.96
_chemical_temperature_decomposition 481.5(15)
_space_group_IT_number 14
_symmetry_cell_setting monoclinic
_symmetry_Int_Tables_number 14
_symmetry_space_group_name_Hall '-P 2yab'
_symmetry_space_group_name_H-M 'P 1 21/a 1'
_atom_sites_solution_hydrogens geom
_atom_sites_solution_primary direct
_atom_sites_solution_secondary difmap
_audit_creation_date 'Thu Feb  9 00:33:45 2006'
_audit_creation_method SHELXL-97
_cell_angle_alpha 90.00
_cell_angle_beta 93.025(6)
_cell_angle_gamma 90.00
_cell_formula_units_Z 4
_cell_length_a 15.3023(19)
_cell_length_b 12.3796(15)
_cell_length_c 19.488(3)
_cell_measurement_reflns_used 81658
_cell_measurement_temperature 120(1)
_cell_measurement_theta_max 27.4
_cell_measurement_theta_min 3.0
_cell_volume 3686.6(9)
_computing_cell_refinement 'Rigaku/RAPID Diffractometer Control'
_computing_data_collection 'Rigaku/RAPID Diffractometer Control'
_computing_data_reduction 'teXsan: PROCESS (MSC)'
_computing_molecular_graphics 'Ortep-3 (Louis J. Farrugia, 1999)'
_computing_publication_material 'SHELXL-97 and modified'
_computing_structure_refinement 'SHELXL-97 (Sheldrick, 1997)'
_computing_structure_solution 'SHELXS-97 (Sheldrick, 1990)'
_diffrn_ambient_temperature 120(1)
_diffrn_detector_area_resol_mean 10.00
_diffrn_measured_fraction_theta_full 0.986
_diffrn_measured_fraction_theta_max 0.986
_diffrn_measurement_device_type 'Rigaku RAXIS-RAPID Imaging Plate'
_diffrn_measurement_method \w
_diffrn_radiation_monochromator graphite
_diffrn_radiation_source 'fine-focus sealed tube'
_diffrn_radiation_type MoK\a
_diffrn_radiation_wavelength 0.71075
_diffrn_reflns_av_R_equivalents 0.0670
_diffrn_reflns_av_sigmaI/netI 0.0362
_diffrn_reflns_limit_h_max 19
_diffrn_reflns_limit_h_min -19
_diffrn_reflns_limit_k_max 15
_diffrn_reflns_limit_k_min -15
_diffrn_reflns_limit_l_max 25
_diffrn_reflns_limit_l_min -25
_diffrn_reflns_number 61273
_diffrn_reflns_theta_full 27.42
_diffrn_reflns_theta_max 27.42
_diffrn_reflns_theta_min 3.03
_exptl_absorpt_coefficient_mu 3.388
_exptl_absorpt_correction_T_max 0.844
_exptl_absorpt_correction_T_min 0.397
_exptl_absorpt_correction_type multi-scan
_exptl_absorpt_process_details
;
;
_exptl_crystal_colour yellow
_exptl_crystal_density_diffrn 1.558
_exptl_crystal_density_method 'not measured'
_exptl_crystal_description platelet
_exptl_crystal_F_000 1736
_exptl_crystal_size_max 0.25
_exptl_crystal_size_mid 0.20
_exptl_crystal_size_min 0.05
_refine_diff_density_max 1.576
_refine_diff_density_min -1.556
_refine_diff_density_rms 0.127
_refine_ls_extinction_method none
_refine_ls_goodness_of_fit_ref 0.848
_refine_ls_hydrogen_treatment constr
_refine_ls_matrix_type full
_refine_ls_number_parameters 413
_refine_ls_number_reflns 8276
_refine_ls_number_restraints 0
_refine_ls_restrained_S_all 0.848
_refine_ls_R_factor_all 0.0472
_refine_ls_R_factor_gt 0.0353
_refine_ls_shift/su_max 0.001
_refine_ls_shift/su_mean 0.000
_refine_ls_structure_factor_coef Fsqd
_refine_ls_weighting_details 'calc w=1/[\s^2^(Fo^2^)+(0.0547P)^2^+1.4040P] where P=(Fo^2^+2Fc^2^)/3'
_refine_ls_weighting_scheme calc
_refine_ls_wR_factor_gt 0.1058
_refine_ls_wR_factor_ref 0.1125
_reflns_number_gt 6746
_reflns_number_total 8276
_reflns_threshold_expression >2sigma(I)
_cod_data_source_file om060264fsi20060323_094217.cif
_cod_data_source_block complex8
_cod_depositor_comments
;
The following automatic conversions were performed:

'_chemical_melting_point' tag was changed to
'_chemical_temperature_decomposition' since the value had been given
as '480-483(dec.)'. The value was changed to '481.5(15)' - the
average value was taken and precision was estimated.

Automatic conversion script
Id: cif_fix_values 1715 2011-07-08 13:25:40Z adriana 
;
_cod_original_cell_volume 3686.5(8)
_cod_original_sg_symbol_H-M 'P 21/a'
_cod_database_code 4075396

loop_
_symmetry_equiv_pos_as_xyz
'x, y, z'
'-x+1/2, y+1/2, -z'
'-x, -y, -z'
'x-1/2, -y-1/2, z'

loop_
_atom_site_label
_atom_site_type_symbol
_atom_site_fract_x
_atom_site_fract_y
_atom_site_fract_z
_atom_site_U_iso_or_equiv
_atom_site_adp_type
_atom_site_occupancy
_atom_site_symmetry_multiplicity
_atom_site_calc_flag
_atom_site_refinement_flags
W1 W 0.175079(10) 0.066419(13) 0.251581(8) 0.02163(8) Uani 1 1 d .
Cl1 Cl 0.24394(8) -0.05899(9) 0.17413(6) 0.0326(3) Uani 1 1 d .
Cl2 Cl 0.28725(7) 0.01300(9) 0.33563(6) 0.0289(2) Uani 1 1 d .
Cl3 Cl 0.27665(7) 0.20560(9) 0.20968(6) 0.0311(2) Uani 1 1 d .
O1 O -0.0555(2) 0.2153(3) 0.36511(19) 0.0418(8) Uani 1 1 d .
O2 O -0.0369(2) 0.3713(3) 0.42246(18) 0.0399(8) Uani 1 1 d .
N1 N 0.0933(2) -0.0258(3) 0.26954(18) 0.0237(7) Uani 1 1 d .
N2 N 0.1450(2) 0.1785(3) 0.32968(19) 0.0251(8) Uani 1 1 d .
N3 N 0.0863(2) 0.1226(3) 0.09742(19) 0.0252(8) Uani 1 1 d .
C1 C 0.0289(3) -0.1029(4) 0.2778(2) 0.0272(9) Uani 1 1 d .
C2 C 0.0553(3) -0.2081(4) 0.2979(3) 0.0356(11) Uani 1 1 d .
C3 C -0.0108(4) -0.2845(4) 0.3046(3) 0.0431(13) Uani 1 1 d .
C4 C -0.0980(3) -0.2595(4) 0.2918(3) 0.0411(12) Uani 1 1 d .
C5 C -0.1217(3) -0.1563(4) 0.2725(3) 0.0353(11) Uani 1 1 d .
C6 C -0.0602(3) -0.0758(4) 0.2646(2) 0.0303(10) Uani 1 1 d .
C7 C 0.1499(4) -0.2344(4) 0.3106(3) 0.0459(14) Uani 1 1 d .
C8 C -0.0841(3) 0.0354(4) 0.2412(3) 0.0356(11) Uani 1 1 d .
C9 C 0.1014(3) 0.2053(3) 0.2761(2) 0.0245(9) Uani 1 1 d .
C10 C 0.0390(3) 0.2912(4) 0.2538(2) 0.0292(10) Uani 1 1 d .
C11 C 0.0091(3) 0.3664(4) 0.3099(3) 0.0337(11) Uani 1 1 d .
C12 C -0.0310(3) 0.3074(4) 0.3684(3) 0.0336(10) Uani 1 1 d .
C13 C -0.0834(4) 0.3263(5) 0.4787(3) 0.0533(15) Uani 1 1 d .
C14 C -0.0898(8) 0.4058(7) 0.5321(4) 0.098(3) Uani 1 1 d .
C15 C 0.1608(3) 0.2139(4) 0.3989(2) 0.0284(9) Uani 1 1 d .
C16 C 0.1322(3) 0.1461(4) 0.4509(3) 0.0369(11) Uani 1 1 d .
C17 C 0.1439(4) 0.1836(5) 0.5187(3) 0.0487(14) Uani 1 1 d .
C18 C 0.1835(4) 0.2818(6) 0.5333(3) 0.0528(16) Uani 1 1 d .
C19 C 0.2141(4) 0.3438(5) 0.4808(3) 0.0478(14) Uani 1 1 d .
C20 C 0.2035(3) 0.3127(4) 0.4124(3) 0.0357(11) Uani 1 1 d .
C21 C 0.0888(4) 0.0395(5) 0.4353(3) 0.0405(12) Uani 1 1 d .
C22 C 0.2397(3) 0.3809(4) 0.3569(3) 0.0400(12) Uani 1 1 d .
C23 C 0.1135(3) 0.1033(3) 0.1521(2) 0.0227(8) Uani 1 1 d .
C24 C 0.0655(3) 0.1478(4) 0.0277(2) 0.0272(9) Uani 1 1 d .
C25 C 0.1330(3) 0.1795(4) -0.0118(2) 0.0309(10) Uani 1 1 d .
C26 C 0.1109(3) 0.2080(4) -0.0801(3) 0.0371(11) Uani 1 1 d .
C27 C 0.0259(4) 0.2004(4) -0.1064(3) 0.0399(12) Uani 1 1 d .
C28 C -0.0400(3) 0.1661(4) -0.0655(3) 0.0347(11) Uani 1 1 d .
C29 C -0.0222(3) 0.1391(4) 0.0032(2) 0.0292(10) Uani 1 1 d .
C30 C 0.2254(3) 0.1850(5) 0.0179(3) 0.0420(12) Uani 1 1 d .
C31 C -0.0920(3) 0.1045(4) 0.0491(3) 0.0370(11) Uani 1 1 d .
C32 C 0.5833(5) 0.0739(5) 0.0696(4) 0.0563(17) Uiso 1 1 d .
C33 C 0.6155(8) 0.0037(10) 0.1250(6) 0.048(3) Uiso 0.50 1 d P
C34 C 0.5580(10) -0.0454(10) 0.1652(7) 0.038(3) Uiso 0.50 1 d P
C35 C 0.4694(8) -0.0282(9) 0.1643(6) 0.043(2) Uiso 0.50 1 d P
C36 C 0.4354(7) 0.0470(9) 0.1130(6) 0.040(2) Uiso 0.50 1 d P
C37 C 0.4923(8) 0.0929(10) 0.0680(7) 0.048(3) Uiso 0.50 1 d P
C38 C 0.7072(11) -0.0104(14) 0.1244(9) 0.065(4) Uiso 0.50 1 d P
C39 C 0.6676(11) 0.0353(13) 0.0821(9) 0.075(4) Uiso 0.50 1 d P
C40 C 0.6846(16) -0.0398(17) 0.1421(12) 0.092(6) Uiso 0.50 1 d P
C41 C 0.6031(13) -0.0704(12) 0.1732(9) 0.069(4) Uiso 0.50 1 d P
C42 C 0.5213(12) -0.0342(12) 0.1510(8) 0.056(4) Uiso 0.50 1 d P
C43 C 0.5121(7) 0.0381(8) 0.0984(6) 0.036(2) Uiso 0.50 1 d P
C44 C 0.4210(10) 0.0771(11) 0.0765(9) 0.063(4) Uiso 0.50 1 d P
H1 H 0.0057 -0.3553 0.3184 0.051 Uiso 1 1 d .
H2 H -0.1402 -0.3134 0.2941 0.053 Uiso 1 1 d .
H3 H -0.1818 -0.1369 0.2655 0.044 Uiso 1 1 d .
H4 H 0.1539 -0.3112 0.3241 0.052 Uiso 1 1 d .
H5 H 0.1794 -0.2248 0.2674 0.052 Uiso 1 1 d .
H6 H 0.1755 -0.1891 0.3461 0.052 Uiso 1 1 d .
H7 H -0.0300 0.0800 0.2398 0.046 Uiso 1 1 d .
H8 H -0.1142 0.0347 0.1968 0.046 Uiso 1 1 d .
H9 H -0.1214 0.0691 0.2755 0.046 Uiso 1 1 d .
H10 H 0.0660 0.3329 0.2205 0.037 Uiso 1 1 d .
H11 H -0.0124 0.2559 0.2346 0.037 Uiso 1 1 d .
H12 H 0.0600 0.4061 0.3280 0.041 Uiso 1 1 d .
H13 H -0.0321 0.4162 0.2893 0.041 Uiso 1 1 d .
H14 H -0.1417 0.3084 0.4620 0.064 Uiso 1 1 d .
H15 H -0.0538 0.2644 0.4963 0.064 Uiso 1 1 d .
H16 H -0.0291 0.4247 0.5487 0.119 Uiso 1 1 d .
H17 H -0.1190 0.4695 0.5138 0.119 Uiso 1 1 d .
H18 H -0.1204 0.3744 0.5694 0.119 Uiso 1 1 d .
H19 H 0.1219 0.1429 0.5552 0.061 Uiso 1 1 d .
H20 H 0.1920 0.3060 0.5798 0.068 Uiso 1 1 d .
H21 H 0.2437 0.4090 0.4915 0.056 Uiso 1 1 d .
H22 H 0.0741 0.0041 0.4777 0.048 Uiso 1 1 d .
H23 H 0.0365 0.0516 0.4057 0.048 Uiso 1 1 d .
H24 H 0.1302 -0.0061 0.4110 0.048 Uiso 1 1 d .
H25 H 0.3042 0.3849 0.3649 0.052 Uiso 1 1 d .
H26 H 0.2262 0.3495 0.3117 0.052 Uiso 1 1 d .
H27 H 0.2161 0.4547 0.3584 0.052 Uiso 1 1 d .
H28 H 0.1557 0.2322 -0.1084 0.045 Uiso 1 1 d .
H29 H 0.0127 0.2197 -0.1534 0.054 Uiso 1 1 d .
H30 H -0.0972 0.1599 -0.0845 0.045 Uiso 1 1 d .
H31 H 0.2436 0.1126 0.0333 0.053 Uiso 1 1 d .
H32 H 0.2636 0.2098 -0.0177 0.053 Uiso 1 1 d .
H33 H 0.2287 0.2349 0.0566 0.053 Uiso 1 1 d .
H34 H -0.0729 0.1177 0.0968 0.045 Uiso 1 1 d .
H35 H -0.1450 0.1488 0.0376 0.045 Uiso 1 1 d .
H36 H -0.1057 0.0290 0.0415 0.045 Uiso 1 1 d .

loop_
_atom_site_aniso_label
_atom_site_aniso_U_11
_atom_site_aniso_U_22
_atom_site_aniso_U_33
_atom_site_aniso_U_23
_atom_site_aniso_U_13
_atom_site_aniso_U_12
W1 0.01918(11) 0.02231(11) 0.02315(11) -0.00058(6) -0.00120(7) -0.00050(6)
Cl1 0.0314(6) 0.0327(6) 0.0334(6) -0.0080(4) 0.0005(5) 0.0055(4)
Cl2 0.0249(5) 0.0294(5) 0.0314(6) -0.0009(4) -0.0066(4) 0.0028(4)
Cl3 0.0271(5) 0.0326(5) 0.0336(6) -0.0002(5) 0.0028(4) -0.0071(4)
O1 0.0378(19) 0.042(2) 0.046(2) -0.0064(16) 0.0048(16) -0.0046(16)
O2 0.042(2) 0.0387(19) 0.040(2) -0.0092(16) 0.0083(16) 0.0019(16)
N1 0.0190(16) 0.0306(19) 0.0209(18) -0.0007(15) -0.0039(14) -0.0033(15)
N2 0.0232(17) 0.0252(18) 0.0270(19) -0.0034(14) 0.0013(15) 0.0014(15)
N3 0.0208(17) 0.0273(18) 0.027(2) -0.0018(15) 0.0011(15) 0.0002(15)
C1 0.024(2) 0.030(2) 0.027(2) 0.0016(18) -0.0017(18) -0.0070(18)
C2 0.040(3) 0.029(2) 0.037(3) 0.005(2) -0.003(2) -0.006(2)
C3 0.055(3) 0.033(3) 0.041(3) 0.006(2) -0.003(2) -0.012(2)
C4 0.040(3) 0.042(3) 0.041(3) -0.003(2) 0.002(2) -0.024(2)
C5 0.029(2) 0.044(3) 0.033(3) -0.009(2) 0.003(2) -0.008(2)
C6 0.025(2) 0.041(3) 0.025(2) -0.0090(19) 0.0025(18) -0.0068(19)
C7 0.045(3) 0.027(2) 0.064(4) 0.012(2) -0.014(3) -0.002(2)
C8 0.024(2) 0.035(2) 0.048(3) -0.004(2) -0.002(2) -0.001(2)
C9 0.024(2) 0.025(2) 0.025(2) -0.0010(17) -0.0016(17) -0.0029(17)
C10 0.028(2) 0.028(2) 0.031(2) -0.0012(19) -0.0030(18) 0.0080(19)
C11 0.030(2) 0.027(2) 0.043(3) -0.005(2) -0.004(2) 0.0077(19)
C12 0.025(2) 0.039(3) 0.036(3) -0.005(2) -0.0012(19) 0.002(2)
C13 0.054(4) 0.058(4) 0.049(3) -0.007(3) 0.013(3) -0.003(3)
C14 0.170(10) 0.062(4) 0.066(5) -0.004(4) 0.058(6) 0.014(6)
C15 0.022(2) 0.039(3) 0.024(2) -0.0039(18) -0.0015(17) 0.0045(19)
C16 0.032(2) 0.049(3) 0.029(2) -0.005(2) -0.003(2) 0.007(2)
C17 0.041(3) 0.074(4) 0.030(3) -0.004(3) -0.003(2) 0.010(3)
C18 0.041(3) 0.082(4) 0.035(3) -0.023(3) -0.011(2) 0.007(3)
C19 0.037(3) 0.057(3) 0.049(3) -0.021(3) -0.006(3) 0.001(3)
C20 0.020(2) 0.042(3) 0.044(3) -0.017(2) -0.0020(19) 0.002(2)
C21 0.046(3) 0.047(3) 0.029(3) 0.009(2) 0.005(2) 0.000(2)
C22 0.032(3) 0.033(3) 0.054(3) -0.014(2) -0.003(2) -0.004(2)
C23 0.0200(19) 0.0226(19) 0.025(2) -0.0037(17) -0.0012(17) 0.0016(16)
C24 0.031(2) 0.029(2) 0.021(2) 0.0019(17) -0.0043(18) -0.0002(18)
C25 0.034(2) 0.031(2) 0.028(2) -0.0013(18) 0.0014(19) -0.0053(19)
C26 0.045(3) 0.036(3) 0.030(3) -0.001(2) 0.002(2) -0.004(2)
C27 0.057(3) 0.034(2) 0.029(2) 0.001(2) -0.004(2) 0.008(2)
C28 0.038(3) 0.031(2) 0.033(3) -0.0067(19) -0.013(2) 0.006(2)
C29 0.029(2) 0.026(2) 0.032(2) -0.0022(18) -0.0043(19) 0.0025(18)
C30 0.030(2) 0.058(3) 0.038(3) -0.002(2) 0.003(2) -0.011(2)
C31 0.027(2) 0.043(3) 0.041(3) -0.004(2) -0.004(2) 0.000(2)

loop_
_atom_type_symbol
_atom_type_description
_atom_type_scat_dispersion_real
_atom_type_scat_dispersion_imag
_atom_type_scat_source
C C 0.0033 0.0016 'International Tables Vol C Tables 4.2.6.8 and 6.1.1.4'
H H 0.0000 0.0000 'International Tables Vol C Tables 4.2.6.8 and 6.1.1.4'
Cl Cl 0.1484 0.1585 'International Tables Vol C Tables 4.2.6.8 and 6.1.1.4'
N N 0.0061 0.0033 'International Tables Vol C Tables 4.2.6.8 and 6.1.1.4'
O O 0.0106 0.0060 'International Tables Vol C Tables 4.2.6.8 and 6.1.1.4'
W W -0.8490 6.8722 'International Tables Vol C Tables 4.2.6.8 and 6.1.1.4'

loop_
_geom_angle_atom_site_label_1
_geom_angle_atom_site_label_2
_geom_angle_atom_site_label_3
_geom_angle
N1 W1 C9 95.14(17)
N1 W1 N2 95.67(15)
C9 W1 N2 34.33(15)
N1 W1 C23 92.00(16)
C9 W1 C23 79.57(16)
N2 W1 C23 113.83(14)
N1 W1 Cl2 100.23(12)
C9 W1 Cl2 116.00(12)
N2 W1 Cl2 82.27(10)
C23 W1 Cl2 158.86(11)
N1 W1 Cl1 92.61(12)
C9 W1 Cl1 154.78(12)
N2 W1 Cl1 166.67(10)
C23 W1 Cl1 76.20(11)
Cl2 W1 Cl1 86.00(4)
N1 W1 Cl3 170.91(12)
C9 W1 Cl3 82.04(12)
N2 W1 Cl3 86.88(10)
C23 W1 Cl3 79.00(11)
Cl2 W1 Cl3 88.75(4)
Cl1 W1 Cl3 86.56(4)
C12 O2 C13 115.4(4)
C1 N1 W1 174.8(3)
C9 N2 C15 139.6(4)
C9 N2 W1 72.7(3)
C15 N2 W1 147.6(3)
C23 N3 C24 171.7(4)
N1 C1 C2 118.2(4)
N1 C1 C6 119.9(4)
C2 C1 C6 121.9(4)
C3 C2 C1 116.9(4)
C3 C2 C7 122.5(4)
C1 C2 C7 120.5(4)
C4 C3 C2 122.0(5)
C5 C4 C3 119.7(4)
C4 C5 C6 121.9(5)
C5 C6 C1 117.6(4)
C5 C6 C8 122.8(4)
C1 C6 C8 119.6(4)
N2 C9 C10 137.9(4)
N2 C9 W1 73.0(3)
C10 C9 W1 149.1(3)
C9 C10 C11 116.2(4)
C12 C11 C10 113.2(4)
O1 C12 O2 125.1(5)
O1 C12 C11 123.9(4)
O2 C12 C11 111.0(4)
C14 C13 O2 109.8(6)
C16 C15 C20 123.0(4)
C16 C15 N2 117.1(4)
C20 C15 N2 119.9(4)
C15 C16 C17 116.9(5)
C15 C16 C21 122.1(4)
C17 C16 C21 121.0(5)
C18 C17 C16 121.2(6)
C19 C18 C17 119.9(5)
C18 C19 C20 122.0(5)
C19 C20 C15 116.8(5)
C19 C20 C22 120.5(5)
C15 C20 C22 122.6(4)
N3 C23 W1 175.4(4)
C25 C24 C29 124.3(4)
C25 C24 N3 117.5(4)
C29 C24 N3 118.1(4)
C24 C25 C26 116.8(4)
C24 C25 C30 121.2(4)
C26 C25 C30 122.0(4)
C27 C26 C25 120.9(5)
C26 C27 C28 120.7(5)
C27 C28 C29 121.0(4)
C28 C29 C24 116.2(4)
C28 C29 C31 122.4(4)
C24 C29 C31 121.3(4)
C43 C32 C39 126.1(10)
C43 C32 C37 40.0(6)
C39 C32 C37 166.1(11)
C43 C32 C33 74.9(8)
C39 C32 C33 52.2(9)
C37 C32 C33 114.4(9)
C40 C33 C39 75.3(15)
C40 C33 C41 70.0(15)
C39 C33 C41 143.9(16)
C40 C33 C34 103.1(16)
C39 C33 C34 170.6(14)
C41 C33 C34 33.1(8)
C40 C33 C38 25.9(12)
C39 C33 C38 50.5(10)
C41 C33 C38 95.8(14)
C34 C33 C38 128.8(14)
C40 C33 C32 136.4(16)
C39 C33 C32 61.1(10)
C41 C33 C32 151.6(13)
C34 C33 C32 119.6(11)
C38 C33 C32 111.4(12)
C40 C33 C42 124.1(16)
C39 C33 C42 155.4(14)
C41 C33 C42 54.5(10)
C34 C33 C42 22.1(7)
C38 C33 C42 149.9(13)
C32 C33 C42 97.7(9)
C40 C33 C43 168.2(15)
C39 C33 C43 109.6(12)
C41 C33 C43 102.8(12)
C34 C33 C43 70.3(9)
C38 C33 C43 160.0(13)
C32 C33 C43 49.2(6)
C42 C33 C43 48.4(7)
C42 C34 C41 163(3)
C42 C34 C33 104(2)
C41 C34 C33 72.1(17)
C42 C34 C35 25.8(18)
C41 C34 C35 161(2)
C33 C34 C35 126.6(14)
C42 C34 C43 40.6(19)
C41 C34 C43 134.6(19)
C33 C34 C43 63.9(8)
C35 C34 C43 63.1(9)
C42 C34 C40 138(2)
C41 C34 C40 36.1(16)
C33 C34 C40 36.1(9)
C35 C34 C40 162.6(13)
C43 C34 C40 99.4(9)
C42 C35 C34 18.8(13)
C42 C35 C36 98.9(17)
C34 C35 C36 115.4(12)
C42 C35 C43 53.5(14)
C34 C35 C43 70.3(9)
C36 C35 C43 45.4(7)
C44 C36 C43 93.2(17)
C44 C36 C37 54.3(14)
C43 C36 C37 41.5(7)
C44 C36 C35 164.0(18)
C43 C36 C35 77.7(10)
C37 C36 C35 119.0(11)
C44 C36 C42 140.4(17)
C43 C36 C42 49.7(8)
C37 C36 C42 91.1(9)
C35 C36 C42 28.1(6)
C43 C37 C44 93.6(15)
C43 C37 C36 59.8(10)
C44 C37 C36 36.3(9)
C43 C37 C32 65.3(10)
C44 C37 C32 158.1(14)
C36 C37 C32 124.6(11)
C40 C38 C39 114(4)
C40 C38 C33 59(3)
C39 C38 C33 57.3(12)
C40 C38 C41 19(3)
C39 C38 C41 96.9(14)
C33 C38 C41 40.6(8)
C38 C39 C33 72.2(14)
C38 C39 C32 138.4(18)
C33 C39 C32 66.7(11)
C38 C39 C40 22.1(13)
C33 C39 C40 51.4(11)
C32 C39 C40 118.0(16)
C38 C40 C33 95(3)
C38 C40 C41 153(4)
C33 C40 C41 58.8(14)
C38 C40 C39 44(3)
C33 C40 C39 53.3(12)
C41 C40 C39 111.4(18)
C38 C40 C34 136(4)
C33 C40 C34 40.9(11)
C41 C40 C34 17.9(8)
C39 C40 C34 93.8(14)
C34 C41 C33 74.8(17)
C34 C41 C42 7.8(14)
C33 C41 C42 73.5(12)
C34 C41 C40 126(2)
C33 C41 C40 51.3(11)
C42 C41 C40 124.4(16)
C34 C41 C38 118.4(19)
C33 C41 C38 43.6(9)
C42 C41 C38 117.0(12)
C40 C41 C38 7.8(11)
C34 C42 C35 135(3)
C34 C42 C43 122(3)
C35 C42 C43 96.3(18)
C34 C42 C41 9.5(18)
C35 C42 C41 141(2)
C43 C42 C41 120.4(14)
C34 C42 C33 54.0(19)
C35 C42 C33 158.1(19)
C43 C42 C33 68.5(9)
C41 C42 C33 52.0(10)
C34 C42 C36 158(2)
C35 C42 C36 53.0(14)
C43 C42 C36 43.4(8)
C41 C42 C36 162.0(13)
C33 C42 C36 110.8(10)
C37 C43 C36 78.6(12)
C37 C43 C32 74.7(11)
C36 C43 C32 152.1(11)
C37 C43 C42 164.9(15)
C36 C43 C42 87.0(12)
C32 C43 C42 118.9(12)
C37 C43 C44 48.1(10)
C36 C43 C44 32.9(7)
C32 C43 C44 122.5(10)
C42 C43 C44 118.6(13)
C37 C43 C35 135.1(13)
C36 C43 C35 56.9(8)
C32 C43 C35 147.6(9)
C42 C43 C35 30.1(8)
C44 C43 C35 89.0(9)
C37 C43 C33 129.6(13)
C36 C43 C33 147.3(11)
C32 C43 C33 55.8(6)
C42 C43 C33 63.1(10)
C44 C43 C33 175.8(10)
C35 C43 C33 92.2(8)
C37 C43 C34 169.3(14)
C36 C43 C34 103.2(10)
C32 C43 C34 101.7(8)
C42 C43 C34 17.4(8)
C44 C43 C34 135.6(10)
C35 C43 C34 46.6(7)
C33 C43 C34 45.8(7)
C36 C44 C37 89.4(18)
C36 C44 C43 54.0(13)
C37 C44 C43 38.3(9)

loop_
_geom_bond_atom_site_label_1
_geom_bond_atom_site_label_2
_geom_bond_distance
W1 N1 1.743(4)
W1 C9 2.124(4)
W1 N2 2.127(3)
W1 C23 2.159(4)
W1 Cl2 2.4020(10)
W1 Cl1 2.4427(11)
W1 Cl3 2.4870(11)
O1 C12 1.200(6)
O2 C12 1.325(6)
O2 C13 1.450(7)
N1 C1 1.388(6)
N2 C9 1.255(5)
N2 C15 1.427(5)
N3 C23 1.149(5)
N3 C24 1.414(5)
C1 C2 1.412(6)
C1 C6 1.414(6)
C2 C3 1.395(7)
C2 C7 1.492(7)
C3 C4 1.380(8)
C4 C5 1.375(7)
C5 C6 1.384(6)
C6 C8 1.489(7)
C9 C10 1.479(6)
C10 C11 1.524(6)
C11 C12 1.511(7)
C13 C14 1.439(10)
C15 C16 1.403(7)
C15 C20 1.405(6)
C16 C17 1.403(7)
C16 C21 1.500(8)
C17 C18 1.381(9)
C18 C19 1.380(9)
C19 C20 1.388(7)
C20 C22 1.502(8)
C24 C25 1.377(6)
C24 C29 1.405(6)
C25 C26 1.401(7)
C25 C30 1.500(7)
C26 C27 1.375(7)
C27 C28 1.384(8)
C28 C29 1.393(7)
C29 C31 1.491(7)
C32 C43 1.329(13)
C32 C39 1.385(18)
C32 C37 1.411(14)
C32 C33 1.452(14)
C33 C40 1.22(2)
C33 C39 1.25(2)
C33 C41 1.334(19)
C33 C34 1.353(17)
C33 C38 1.41(2)
C33 C42 1.62(2)
C33 C43 1.694(16)
C34 C42 0.628(16)
C34 C41 0.765(18)
C34 C35 1.371(18)
C34 C43 1.777(18)
C34 C40 2.01(3)
C35 C42 0.851(17)
C35 C36 1.443(16)
C35 C43 1.684(16)
C36 C44 0.823(16)
C36 C43 1.227(15)
C36 C37 1.391(17)
C36 C42 1.78(2)
C37 C43 0.941(14)
C37 C44 1.130(19)
C38 C40 0.62(3)
C38 C39 1.15(2)
C38 C41 2.04(2)
C39 C40 1.51(3)
C40 C41 1.47(3)
C41 C42 1.38(2)
C42 C43 1.362(18)
C43 C44 1.515(19)

loop_
_geom_torsion_atom_site_label_1
_geom_torsion_atom_site_label_2
_geom_torsion_atom_site_label_3
_geom_torsion_atom_site_label_4
_geom_torsion
C9 W1 N1 C1 126(4)
N2 W1 N1 C1 160(4)
C23 W1 N1 C1 46(4)
Cl2 W1 N1 C1 -117(4)
Cl1 W1 N1 C1 -30(4)
Cl3 W1 N1 C1 54(4)
N1 W1 N2 C9 -90.8(3)
C23 W1 N2 C9 3.9(3)
Cl2 W1 N2 C9 169.6(3)
Cl1 W1 N2 C9 141.1(4)
Cl3 W1 N2 C9 80.4(3)
N1 W1 N2 C15 91.7(6)
C9 W1 N2 C15 -177.5(7)
C23 W1 N2 C15 -173.6(5)
Cl2 W1 N2 C15 -7.9(5)
Cl1 W1 N2 C15 -36.5(9)
Cl3 W1 N2 C15 -97.1(5)
W1 N1 C1 C2 84(4)
W1 N1 C1 C6 -95(4)
N1 C1 C2 C3 -178.8(4)
C6 C1 C2 C3 -0.3(7)
N1 C1 C2 C7 0.7(7)
C6 C1 C2 C7 179.2(5)
C1 C2 C3 C4 0.4(8)
C7 C2 C3 C4 -179.1(5)
C2 C3 C4 C5 -0.6(8)
C3 C4 C5 C6 0.8(8)
C4 C5 C6 C1 -0.7(7)
C4 C5 C6 C8 177.6(5)
N1 C1 C6 C5 178.9(4)
C2 C1 C6 C5 0.5(7)
N1 C1 C6 C8 0.5(7)
C2 C1 C6 C8 -177.9(5)
C15 N2 C9 C10 -0.6(10)
W1 N2 C9 C10 -178.6(6)
C15 N2 C9 W1 178.0(6)
N1 W1 C9 N2 92.5(3)
C23 W1 C9 N2 -176.4(3)
Cl2 W1 C9 N2 -11.5(3)
Cl1 W1 C9 N2 -160.1(2)
Cl3 W1 C9 N2 -96.2(2)
N1 W1 C9 C10 -89.3(7)
N2 W1 C9 C10 178.1(8)
C23 W1 C9 C10 1.8(6)
Cl2 W1 C9 C10 166.6(6)
Cl1 W1 C9 C10 18.0(8)
Cl3 W1 C9 C10 82.0(6)
N2 C9 C10 C11 -7.2(8)
W1 C9 C10 C11 175.5(5)
C9 C10 C11 C12 -55.9(6)
C13 O2 C12 O1 -5.3(7)
C13 O2 C12 C11 173.3(4)
C10 C11 C12 O1 -16.1(6)
C10 C11 C12 O2 165.2(4)
C12 O2 C13 C14 -176.4(6)
C9 N2 C15 C16 114.6(6)
W1 N2 C15 C16 -69.1(7)
C9 N2 C15 C20 -65.5(7)
W1 N2 C15 C20 110.8(6)
C20 C15 C16 C17 3.2(7)
N2 C15 C16 C17 -176.9(4)
C20 C15 C16 C21 -178.4(5)
N2 C15 C16 C21 1.5(7)
C15 C16 C17 C18 -1.4(8)
C21 C16 C17 C18 -179.8(5)
C16 C17 C18 C19 -1.4(9)
C17 C18 C19 C20 2.5(9)
C18 C19 C20 C15 -0.8(8)
C18 C19 C20 C22 -178.4(5)
C16 C15 C20 C19 -2.1(7)
N2 C15 C20 C19 178.0(4)
C16 C15 C20 C22 175.4(4)
N2 C15 C20 C22 -4.5(6)
C24 N3 C23 W1 -9(7)
N1 W1 C23 N3 -137(5)
C9 W1 C23 N3 128(5)
N2 W1 C23 N3 126(5)
Cl2 W1 C23 N3 -11(5)
Cl1 W1 C23 N3 -44(5)
Cl3 W1 C23 N3 45(5)
C23 N3 C24 C25 -8(3)
C23 N3 C24 C29 172(3)
C29 C24 C25 C26 2.1(7)
N3 C24 C25 C26 -177.7(4)
C29 C24 C25 C30 -179.0(5)
N3 C24 C25 C30 1.2(7)
C24 C25 C26 C27 -2.3(7)
C30 C25 C26 C27 178.9(5)
C25 C26 C27 C28 1.0(8)
C26 C27 C28 C29 0.5(8)
C27 C28 C29 C24 -0.7(7)
C27 C28 C29 C31 178.4(5)
C25 C24 C29 C28 -0.7(7)
N3 C24 C29 C28 179.1(4)
C25 C24 C29 C31 -179.8(5)
N3 C24 C29 C31 0.1(6)
C43 C32 C33 C40 166(2)
C39 C32 C33 C40 -3(2)
C37 C32 C33 C40 173(2)
C43 C32 C33 C39 168.7(12)
C37 C32 C33 C39 175.7(12)
C43 C32 C33 C41 12(3)
C39 C32 C33 C41 -157(3)
C37 C32 C33 C41 19(3)
C43 C32 C33 C34 -0.6(11)
C39 C32 C33 C34 -169.3(17)
C37 C32 C33 C34 6.4(15)
C43 C32 C33 C38 174.0(12)
C39 C32 C33 C38 5.3(12)
C37 C32 C33 C38 -179.0(11)
C43 C32 C33 C42 2.0(9)
C39 C32 C33 C42 -166.7(14)
C37 C32 C33 C42 9.0(12)
C39 C32 C33 C43 -168.7(12)
C37 C32 C33 C43 7.0(9)
C40 C33 C34 C42 -163(2)
C39 C33 C34 C42 -85(10)
C41 C33 C34 C42 -162(3)
C38 C33 C34 C42 -167(2)
C32 C33 C34 C42 7(3)
C43 C33 C34 C42 6(2)
C40 C33 C34 C41 -1(2)
C39 C33 C34 C41 78(10)
C38 C33 C34 C41 -4(2)
C32 C33 C34 C41 169.3(18)
C42 C33 C34 C41 162(3)
C43 C33 C34 C41 168.8(18)
C40 C33 C34 C35 -177.4(16)
C39 C33 C34 C35 -99(9)
C41 C33 C34 C35 -176(2)
C38 C33 C34 C35 179.4(14)
C32 C33 C34 C35 -7.1(19)
C42 C33 C34 C35 -13.9(18)
C43 C33 C34 C35 -7.5(13)
C40 C33 C34 C43 -169.9(15)
C39 C33 C34 C43 -91(9)
C41 C33 C34 C43 -168.8(18)
C38 C33 C34 C43 -173.1(16)
C32 C33 C34 C43 0.5(9)
C42 C33 C34 C43 -6(2)
C39 C33 C34 C40 79(9)
C41 C33 C34 C40 1(2)
C38 C33 C34 C40 -3.2(17)
C32 C33 C34 C40 170(2)
C42 C33 C34 C40 163(2)
C43 C33 C34 C40 169.9(15)
C41 C34 C35 C42 -137(9)
C33 C34 C35 C42 32(4)
C43 C34 C35 C42 25(4)
C40 C34 C35 C42 27(5)
C42 C34 C35 C36 -30(4)
C41 C34 C35 C36 -167(6)
C33 C34 C35 C36 2.6(18)
C43 C34 C35 C36 -5.0(9)
C40 C34 C35 C36 -3(4)
C42 C34 C35 C43 -25(4)
C41 C34 C35 C43 -162(7)
C33 C34 C35 C43 7.6(13)
C40 C34 C35 C43 2(4)
C42 C35 C36 C44 54(7)
C34 C35 C36 C44 63(7)
C43 C35 C36 C44 56(6)
C42 C35 C36 C43 -2.7(16)
C34 C35 C36 C43 6.6(12)
C42 C35 C36 C37 -7(2)
C34 C35 C36 C37 2.0(16)
C43 C35 C36 C37 -4.6(10)
C34 C35 C36 C42 9.3(13)
C43 C35 C36 C42 2.7(16)
C44 C36 C37 C43 -156(2)
C35 C36 C37 C43 6.8(14)
C42 C36 C37 C43 3.3(11)
C43 C36 C37 C44 156(2)
C35 C36 C37 C44 163(2)
C42 C36 C37 C44 159.3(18)
C44 C36 C37 C32 -164.7(19)
C43 C36 C37 C32 -8.7(11)
C35 C36 C37 C32 -2.0(18)
C42 C36 C37 C32 -5.4(13)
C39 C32 C37 C43 4(5)
C33 C32 C37 C43 -10.5(13)
C43 C32 C37 C44 -16(3)
C39 C32 C37 C44 -13(7)
C33 C32 C37 C44 -27(4)
C43 C32 C37 C36 8.3(10)
C39 C32 C37 C36 12(5)
C33 C32 C37 C36 -2.2(16)
C39 C33 C38 C40 -161(4)
C41 C33 C38 C40 5(3)
C34 C33 C38 C40 7(4)
C32 C33 C38 C40 -167(3)
C42 C33 C38 C40 -3(5)
C43 C33 C38 C40 -153(4)
C40 C33 C38 C39 161(4)
C41 C33 C38 C39 165.6(17)
C34 C33 C38 C39 168.0(19)
C32 C33 C38 C39 -6.0(14)
C42 C33 C38 C39 158(3)
C43 C33 C38 C39 7(4)
C40 C33 C38 C41 -5(3)
C39 C33 C38 C41 -165.6(17)
C34 C33 C38 C41 2.3(12)
C32 C33 C38 C41 -171.6(15)
C42 C33 C38 C41 -8(2)
C43 C33 C38 C41 -158(4)
C40 C38 C39 C33 18(4)
C41 C38 C39 C33 9.4(11)
C40 C38 C39 C32 27(5)
C33 C38 C39 C32 9(2)
C41 C38 C39 C32 18(3)
C33 C38 C39 C40 -18(4)
C41 C38 C39 C40 -9(3)
C40 C33 C39 C38 -8.6(18)
C41 C33 C39 C38 -25(3)
C34 C33 C39 C38 -89(10)
C32 C33 C39 C38 173.6(15)
C42 C33 C39 C38 -153(3)
C43 C33 C39 C38 -177.4(13)
C40 C33 C39 C32 177.8(15)
C41 C33 C39 C32 162(2)
C34 C33 C39 C32 97(9)
C38 C33 C39 C32 -173.6(15)
C42 C33 C39 C32 33(3)
C43 C33 C39 C32 9.0(10)
C41 C33 C39 C40 -16(2)
C34 C33 C39 C40 -81(10)
C38 C33 C39 C40 8.6(18)
C32 C33 C39 C40 -177.8(15)
C42 C33 C39 C40 -145(4)
C43 C33 C39 C40 -168.8(16)
C43 C32 C39 C38 -23(3)
C37 C32 C39 C38 -26(6)
C33 C32 C39 C38 -9(2)
C43 C32 C39 C33 -13.5(14)
C37 C32 C39 C33 -16(5)
C43 C32 C39 C40 -12(2)
C37 C32 C39 C40 -15(5)
C33 C32 C39 C40 1.9(13)
C39 C38 C40 C33 -18(4)
C41 C38 C40 C33 10(7)
C39 C38 C40 C41 -28(10)
C33 C38 C40 C41 -10(7)
C33 C38 C40 C39 18(4)
C41 C38 C40 C39 28(10)
C39 C38 C40 C34 -23(6)
C33 C38 C40 C34 -5(3)
C41 C38 C40 C34 4(4)
C39 C33 C40 C38 15(3)
C41 C33 C40 C38 -175(4)
C34 C33 C40 C38 -174(3)
C32 C33 C40 C38 18(5)
C42 C33 C40 C38 178(3)
C43 C33 C40 C38 131(7)
C39 C33 C40 C41 -169.9(15)
C34 C33 C40 C41 0.6(12)
C38 C33 C40 C41 175(4)
C32 C33 C40 C41 -167(2)
C42 C33 C40 C41 -6.8(16)
C43 C33 C40 C41 -54(8)
C41 C33 C40 C39 169.9(15)
C34 C33 C40 C39 170.5(15)
C38 C33 C40 C39 -15(3)
C32 C33 C40 C39 2.7(19)
C42 C33 C40 C39 163.1(18)
C43 C33 C40 C39 116(8)
C39 C33 C40 C34 -170.5(15)
C41 C33 C40 C34 -0.6(12)
C38 C33 C40 C34 174(3)
C32 C33 C40 C34 -168(3)
C42 C33 C40 C34 -7.4(11)
C43 C33 C40 C34 -54(7)
C33 C39 C40 C38 -158(4)
C32 C39 C40 C38 -160(4)
C38 C39 C40 C33 158(4)
C32 C39 C40 C33 -2.2(15)
C38 C39 C40 C41 167(5)
C33 C39 C40 C41 9.3(14)
C32 C39 C40 C41 7(2)
C38 C39 C40 C34 164(4)
C33 C39 C40 C34 6.2(10)
C32 C39 C40 C34 4.0(17)
C42 C34 C40 C38 33(7)
C41 C34 C40 C38 -173(6)
C33 C34 C40 C38 8(4)
C35 C34 C40 C38 15(8)
C43 C34 C40 C38 17(5)
C42 C34 C40 C33 24(3)
C41 C34 C40 C33 178(3)
C35 C34 C40 C33 7(4)
C43 C34 C40 C33 9.2(14)
C42 C34 C40 C41 -154(5)
C33 C34 C40 C41 -178(3)
C35 C34 C40 C41 -171(5)
C43 C34 C40 C41 -169(3)
C42 C34 C40 C39 17(4)
C41 C34 C40 C39 171(3)
C33 C34 C40 C39 -7.6(12)
C35 C34 C40 C39 -1(4)
C43 C34 C40 C39 1.6(13)
C42 C34 C41 C33 79(10)
C35 C34 C41 C33 171(6)
C43 C34 C41 C33 14(2)
C40 C34 C41 C33 -1(2)
C33 C34 C41 C42 -79(10)
C35 C34 C41 C42 92(12)
C43 C34 C41 C42 -65(10)
C40 C34 C41 C42 -80(11)
C42 C34 C41 C40 80(11)
C33 C34 C41 C40 1(2)
C35 C34 C41 C40 172(5)
C43 C34 C41 C40 15(4)
C42 C34 C41 C38 82(11)
C33 C34 C41 C38 2.6(14)
C35 C34 C41 C38 174(5)
C43 C34 C41 C38 17(3)
C40 C34 C41 C38 1.6(15)
C40 C33 C41 C34 179(2)
C39 C33 C41 C34 -164(3)
C38 C33 C41 C34 176.6(18)
C32 C33 C41 C34 -20(3)
C42 C33 C41 C34 -8.0(15)
C43 C33 C41 C34 -10.8(18)
C40 C33 C41 C42 -173.1(16)
C39 C33 C41 C42 -156(2)
C34 C33 C41 C42 8.0(15)
C38 C33 C41 C42 -175.3(12)
C32 C33 C41 C42 -12(3)
C43 C33 C41 C42 -2.8(11)
C39 C33 C41 C40 17(3)
C34 C33 C41 C40 -179(2)
C38 C33 C41 C40 -2.3(16)
C32 C33 C41 C40 161(3)
C42 C33 C41 C40 173.1(16)
C43 C33 C41 C40 170.3(16)
C40 C33 C41 C38 2.3(16)
C39 C33 C41 C38 19(2)
C34 C33 C41 C38 -176.6(18)
C32 C33 C41 C38 163(3)
C42 C33 C41 C38 175.3(12)
C43 C33 C41 C38 172.6(13)
C38 C40 C41 C34 10(10)
C33 C40 C41 C34 -1(3)
C39 C40 C41 C34 -10(3)
C38 C40 C41 C33 12(8)
C39 C40 C41 C33 -8.7(13)
C34 C40 C41 C33 1(3)
C38 C40 C41 C42 20(10)
C33 C40 C41 C42 8.0(19)
C39 C40 C41 C42 -1(3)
C34 C40 C41 C42 9.3(18)
C33 C40 C41 C38 -12(8)
C39 C40 C41 C38 -20(8)
C34 C40 C41 C38 -10(10)
C40 C38 C41 C34 -171(9)
C39 C38 C41 C34 -16(3)
C33 C38 C41 C34 -4(2)
C40 C38 C41 C33 -167(9)
C39 C38 C41 C33 -12.2(14)
C40 C38 C41 C42 -162(9)
C39 C38 C41 C42 -7.1(19)
C33 C38 C41 C42 5.0(13)
C39 C38 C41 C40 155(10)
C33 C38 C41 C40 167(9)
C41 C34 C42 C35 132(9)
C33 C34 C42 C35 -154(3)
C43 C34 C42 C35 -145(5)
C40 C34 C42 C35 -168(2)
C41 C34 C42 C43 -83(11)
C33 C34 C42 C43 -9(3)
C35 C34 C42 C43 145(5)
C40 C34 C42 C43 -23(4)
C33 C34 C42 C41 75(10)
C35 C34 C42 C41 -132(9)
C43 C34 C42 C41 83(11)
C40 C34 C42 C41 60(10)
C41 C34 C42 C33 -75(10)
C35 C34 C42 C33 154(3)
C43 C34 C42 C33 9(3)
C40 C34 C42 C33 -14(2)
C41 C34 C42 C36 -125(9)
C33 C34 C42 C36 -51(7)
C35 C34 C42 C36 103(8)
C43 C34 C42 C36 -42(5)
C40 C34 C42 C36 -65(8)
C36 C35 C42 C34 153(4)
C43 C35 C42 C34 151(5)
C34 C35 C42 C43 -151(5)
C36 C35 C42 C43 2.4(14)
C34 C35 C42 C41 11(2)
C36 C35 C42 C41 164(2)
C43 C35 C42 C41 162(4)
C34 C35 C42 C33 -106(7)
C36 C35 C42 C33 47(6)
C43 C35 C42 C33 44(5)
C34 C35 C42 C36 -153(4)
C43 C35 C42 C36 -2.4(14)
C33 C41 C42 C34 -98(11)
C40 C41 C42 C34 -105(11)
C38 C41 C42 C34 -102(11)
C34 C41 C42 C35 -57(10)
C33 C41 C42 C35 -155(3)
C40 C41 C42 C35 -162(3)
C38 C41 C42 C35 -159(3)
C34 C41 C42 C43 102(11)
C33 C41 C42 C43 3.9(15)
C40 C41 C42 C43 -3(3)
C38 C41 C42 C43 0(2)
C34 C41 C42 C33 98(11)
C40 C41 C42 C33 -6.5(15)
C38 C41 C42 C33 -3.6(9)
C34 C41 C42 C36 79(11)
C33 C41 C42 C36 -19(4)
C40 C41 C42 C36 -26(5)
C38 C41 C42 C36 -23(5)
C40 C33 C42 C34 20(3)
C39 C33 C42 C34 157(4)
C41 C33 C42 C34 12(2)
C38 C33 C42 C34 21(4)
C32 C33 C42 C34 -174(2)
C43 C33 C42 C34 -172(3)
C40 C33 C42 C35 143(5)
C39 C33 C42 C35 -79(6)
C41 C33 C42 C35 135(6)
C34 C33 C42 C35 124(6)
C38 C33 C42 C35 144(5)
C32 C33 C42 C35 -50(5)
C43 C33 C42 C35 -48(5)
C40 C33 C42 C43 -168.5(19)
C39 C33 C42 C43 -31(3)
C41 C33 C42 C43 -176.4(14)
C34 C33 C42 C43 172(3)
C38 C33 C42 C43 -167(2)
C32 C33 C42 C43 -2.0(9)
C40 C33 C42 C41 7.8(19)
C39 C33 C42 C41 145(3)
C34 C33 C42 C41 -12(2)
C38 C33 C42 C41 9(2)
C32 C33 C42 C41 174.3(13)
C43 C33 C42 C41 176.4(14)
C40 C33 C42 C36 -178.4(17)
C39 C33 C42 C36 -41(4)
C41 C33 C42 C36 173.8(15)
C34 C33 C42 C36 162(3)
C38 C33 C42 C36 -177(2)
C32 C33 C42 C36 -11.9(12)
C43 C33 C42 C36 -9.9(8)
C44 C36 C42 C34 79(7)
C43 C36 C42 C34 55(6)
C37 C36 C42 C34 52(7)
C35 C36 C42 C34 -121(7)
C44 C36 C42 C35 -160(3)
C43 C36 C42 C35 177(2)
C37 C36 C42 C35 173.6(17)
C44 C36 C42 C43 24(3)
C37 C36 C42 C43 -2.9(10)
C35 C36 C42 C43 -177(2)
C44 C36 C42 C41 53(6)
C43 C36 C42 C41 29(4)
C37 C36 C42 C41 27(5)
C35 C36 C42 C41 -147(5)
C44 C36 C42 C33 37(3)
C43 C36 C42 C33 13.4(10)
C37 C36 C42 C33 10.5(12)
C35 C36 C42 C33 -163(2)
C44 C37 C43 C36 -14.0(12)
C32 C37 C43 C36 172.1(10)
C44 C37 C43 C32 174.0(13)
C36 C37 C43 C32 -172.1(10)
C44 C37 C43 C42 -31(6)
C36 C37 C43 C42 -17(6)
C32 C37 C43 C42 155(6)
C36 C37 C43 C44 14.0(12)
C32 C37 C43 C44 -174.0(13)
C44 C37 C43 C35 -21(2)
C36 C37 C43 C35 -7.2(15)
C32 C37 C43 C35 164.9(17)
C44 C37 C43 C33 -175.4(13)
C36 C37 C43 C33 -161.4(17)
C32 C37 C43 C33 10.7(13)
C44 C37 C43 C34 -115(7)
C36 C37 C43 C34 -101(7)
C32 C37 C43 C34 71(7)
C44 C36 C43 C37 19.3(17)
C35 C36 C43 C37 -173.9(13)
C42 C36 C43 C37 -175.6(15)
C44 C36 C43 C32 36(3)
C37 C36 C43 C32 17(2)
C35 C36 C43 C32 -157(2)
C42 C36 C43 C32 -159(3)
C44 C36 C43 C42 -165.0(16)
C37 C36 C43 C42 175.6(15)
C35 C36 C43 C42 1.7(10)
C37 C36 C43 C44 -19.3(17)
C35 C36 C43 C44 166.7(17)
C42 C36 C43 C44 165.0(16)
C44 C36 C43 C35 -166.7(17)
C37 C36 C43 C35 173.9(13)
C42 C36 C43 C35 -1.7(10)
C44 C36 C43 C33 172.3(19)
C37 C36 C43 C33 153(2)
C35 C36 C43 C33 -21(2)
C42 C36 C43 C33 -22.7(17)
C44 C36 C43 C34 -171.4(14)
C37 C36 C43 C34 169.2(14)
C35 C36 C43 C34 -4.7(9)
C42 C36 C43 C34 -6.4(8)
C39 C32 C43 C37 -178.9(14)
C33 C32 C43 C37 170.1(12)
C39 C32 C43 C36 164(2)
C37 C32 C43 C36 -17(2)
C33 C32 C43 C36 153(2)
C39 C32 C43 C42 8.3(18)
C37 C32 C43 C42 -172.8(18)
C33 C32 C43 C42 -2.7(12)
C39 C32 C43 C44 -173.6(12)
C37 C32 C43 C44 5.3(11)
C33 C32 C43 C44 175.4(12)
C39 C32 C43 C35 21(2)
C37 C32 C43 C35 -160(2)
C33 C32 C43 C35 10.2(17)
C39 C32 C43 C33 11.0(12)
C37 C32 C43 C33 -170.1(12)
C39 C32 C43 C34 11.4(14)
C37 C32 C43 C34 -169.7(14)
C33 C32 C43 C34 0.4(8)
C34 C42 C43 C37 -142(6)
C35 C42 C43 C37 14(7)
C41 C42 C43 C37 -153(6)
C33 C42 C43 C37 -150(6)
C36 C42 C43 C37 17(6)
C34 C42 C43 C36 -159(3)
C35 C42 C43 C36 -2.8(17)
C41 C42 C43 C36 -169.8(15)
C33 C42 C43 C36 -166.5(10)
C34 C42 C43 C32 10(3)
C35 C42 C43 C32 166.2(14)
C41 C42 C43 C32 -1(2)
C33 C42 C43 C32 2.5(11)
C36 C42 C43 C32 169.0(14)
C34 C42 C43 C44 -168(3)
C35 C42 C43 C44 -12(2)
C41 C42 C43 C44 -179.0(13)
C33 C42 C43 C44 -175.7(12)
C36 C42 C43 C44 -9.2(10)
C34 C42 C43 C35 -156(4)
C41 C42 C43 C35 -167(3)
C33 C42 C43 C35 -163.7(18)
C36 C42 C43 C35 2.8(17)
C34 C42 C43 C33 8(3)
C35 C42 C43 C33 163.7(18)
C41 C42 C43 C33 -3.3(13)
C36 C42 C43 C33 166.5(10)
C35 C42 C43 C34 156(4)
C41 C42 C43 C34 -11(2)
C33 C42 C43 C34 -8(3)
C36 C42 C43 C34 159(3)
C42 C35 C43 C37 -175(2)
C34 C35 C43 C37 -165.3(19)
C36 C35 C43 C37 8.4(18)
C42 C35 C43 C36 177(2)
C34 C35 C43 C36 -173.7(11)
C42 C35 C43 C32 -23(2)
C34 C35 C43 C32 -13.3(18)
C36 C35 C43 C32 160(2)
C34 C35 C43 C42 9.6(16)
C36 C35 C43 C42 -177(2)
C42 C35 C43 C44 169.5(18)
C34 C35 C43 C44 179.1(10)
C36 C35 C43 C44 -7.2(9)
C42 C35 C43 C33 -14.5(16)
C34 C35 C43 C33 -4.8(8)
C36 C35 C43 C33 168.8(11)
C42 C35 C43 C34 -9.6(16)
C36 C35 C43 C34 173.7(11)
C40 C33 C43 C37 -136(8)
C39 C33 C43 C37 -23(2)
C41 C33 C43 C37 173.3(17)
C34 C33 C43 C37 167.0(18)
C38 C33 C43 C37 -29(4)
C32 C33 C43 C37 -12.4(15)
C42 C33 C43 C37 170(2)
C40 C33 C43 C36 80(8)
C39 C33 C43 C36 -167.6(19)
C41 C33 C43 C36 29(2)
C34 C33 C43 C36 22(2)
C38 C33 C43 C36 -174(3)
C32 C33 C43 C36 -157(2)
C42 C33 C43 C36 25.6(19)
C40 C33 C43 C32 -123(8)
C39 C33 C43 C32 -10.5(11)
C41 C33 C43 C32 -174.3(12)
C34 C33 C43 C32 179.5(10)
C38 C33 C43 C32 -16(3)
C42 C33 C43 C32 -177.3(11)
C40 C33 C43 C42 54(8)
C39 C33 C43 C42 166.9(15)
C41 C33 C43 C42 3.0(12)
C34 C33 C43 C42 -3.2(10)
C38 C33 C43 C42 161(4)
C32 C33 C43 C42 177.3(11)
C40 C33 C43 C44 169(14)
C39 C33 C43 C44 -78(15)
C41 C33 C43 C44 118(15)
C34 C33 C43 C44 112(15)
C38 C33 C43 C44 -84(16)
C32 C33 C43 C44 -68(15)
C42 C33 C43 C44 115(15)
C40 C33 C43 C35 62(8)
C39 C33 C43 C35 175.0(12)
C41 C33 C43 C35 11.1(11)
C34 C33 C43 C35 4.9(8)
C38 C33 C43 C35 169(3)
C32 C33 C43 C35 -174.6(9)
C42 C33 C43 C35 8.1(9)
C40 C33 C43 C34 57(8)
C39 C33 C43 C34 170.1(15)
C41 C33 C43 C34 6.2(10)
C38 C33 C43 C34 164(4)
C32 C33 C43 C34 -179.5(10)
C42 C33 C43 C34 3.2(10)
C42 C34 C43 C37 120(8)
C41 C34 C43 C37 -84(8)
C33 C34 C43 C37 -69(7)
C35 C34 C43 C37 104(7)
C40 C34 C43 C37 -75(7)
C42 C34 C43 C36 22(3)
C41 C34 C43 C36 177(3)
C33 C34 C43 C36 -167.8(11)
C35 C34 C43 C36 5.4(10)
C40 C34 C43 C36 -173.8(10)
C42 C34 C43 C32 -171(3)
C41 C34 C43 C32 -15(3)
C33 C34 C43 C32 -0.4(9)
C35 C34 C43 C32 172.8(10)
C40 C34 C43 C32 -6.5(10)
C41 C34 C43 C42 155(5)
C33 C34 C43 C42 170(3)
C35 C34 C43 C42 -16(3)
C40 C34 C43 C42 164(3)
C42 C34 C43 C44 15(3)
C41 C34 C43 C44 171(2)
C33 C34 C43 C44 -174.5(15)
C35 C34 C43 C44 -1.2(14)
C40 C34 C43 C44 179.5(13)
C42 C34 C43 C35 16(3)
C41 C34 C43 C35 172(3)
C33 C34 C43 C35 -173.2(11)
C40 C34 C43 C35 -179.3(11)
C42 C34 C43 C33 -170(3)
C41 C34 C43 C33 -15(2)
C35 C34 C43 C33 173.2(11)
C40 C34 C43 C33 -6.0(9)
C43 C36 C44 C37 -15.7(14)
C35 C36 C44 C37 -70(7)
C42 C36 C44 C37 -34(3)
C37 C36 C44 C43 15.7(14)
C35 C36 C44 C43 -55(6)
C42 C36 C44 C43 -18.0(19)
C43 C37 C44 C36 20.6(18)
C32 C37 C44 C36 36(4)
C36 C37 C44 C43 -20.6(18)
C32 C37 C44 C43 15(3)
C37 C43 C44 C36 -154(2)
C32 C43 C44 C36 -161.1(16)
C42 C43 C44 C36 17.1(18)
C35 C43 C44 C36 11.1(14)
C33 C43 C44 C36 -96(15)
C34 C43 C44 C36 12(2)
C36 C43 C44 C37 154(2)
C32 C43 C44 C37 -6.9(14)
C42 C43 C44 C37 171.2(19)
C35 C43 C44 C37 165.2(16)
C33 C43 C44 C37 58(15)
C34 C43 C44 C37 166.1(19)
